data_4023968
loop_
_publ_author_name
'Dhevalapally B. Ramachary'
'Mamillapalli Kishor'

_publ_section_title
;
 Organocatalytic Sequential One-Pot Double Cascade Asymmetric
 Synthesis of Wieland-Miescher Ketone Analogues from a
 Knoevenagel/Hydrogenation/Robinson Annulation Sequence:
 Scope and Applications of Organocatalytic Biomimetic Reductions
;
_journal_name_full 'Journal of Organic Chemistry'
_journal_page_first 5056
_journal_page_last 5068
_journal_paper_doi 10.1021/jo070277i
_journal_volume 72
_journal_year 2007
_chemical_formula_moiety 'C13 H14 O2'
_chemical_formula_sum 'C13 H14 O2'
_chemical_formula_weight 202.24
_chemical_name_systematic
; 
 ? 
;
_space_group_IT_number 14
_symmetry_cell_setting monoclinic
_symmetry_space_group_name_Hall '-P 2yn'
_symmetry_space_group_name_H-M 'P 1 21/n 1'
_atom_sites_solution_hydrogens geom
_atom_sites_solution_primary direct
_atom_sites_solution_secondary difmap
_audit_creation_method SHELXL-97
_cell_angle_alpha 90.00
_cell_angle_beta 92.578(6)
_cell_angle_gamma 90.00
_cell_formula_units_Z 4
_cell_length_a 6.953(3)
_cell_length_b 7.622(3)
_cell_length_c 20.585(7)
_cell_measurement_reflns_used 1775
_cell_measurement_temperature 298(2)
_cell_measurement_theta_max 24.62
_cell_measurement_theta_min 2.85
_cell_volume 1089.9(7)
_computing_cell_refinement 'Bruker SMART'
_computing_data_collection 'Bruker SMART'
_computing_data_reduction 'Bruker SAINT'
_computing_molecular_graphics 'Bruker SHELXTL'
_computing_publication_material 'Bruker SHELXTL'
_computing_structure_refinement 'SHELXL-97 (Sheldrick, 1997)'
_computing_structure_solution 'SHELXS-97 (Sheldrick, 1990)'
_diffrn_ambient_temperature 298(2)
_diffrn_measured_fraction_theta_full 0.993
_diffrn_measured_fraction_theta_max 0.993
_diffrn_measurement_device_type 'CCD area detector'
_diffrn_measurement_method 'phi and omega scans'
_diffrn_radiation_monochromator graphite
_diffrn_radiation_source 'fine-focus sealed tube'
_diffrn_radiation_type MoK\a
_diffrn_radiation_wavelength 0.71073
_diffrn_reflns_av_R_equivalents 0.0274
_diffrn_reflns_av_sigmaI/netI 0.0357
_diffrn_reflns_limit_h_max 8
_diffrn_reflns_limit_h_min -8
_diffrn_reflns_limit_k_max 9
_diffrn_reflns_limit_k_min -8
_diffrn_reflns_limit_l_max 23
_diffrn_reflns_limit_l_min -25
_diffrn_reflns_number 5698
_diffrn_reflns_theta_full 26.09
_diffrn_reflns_theta_max 26.09
_diffrn_reflns_theta_min 1.98
_exptl_absorpt_coefficient_mu 0.082
_exptl_absorpt_correction_T_max 0.995
_exptl_absorpt_correction_T_min 0.959
_exptl_absorpt_correction_type empirical
_exptl_absorpt_process_details sadabs
_exptl_crystal_colour colourless
_exptl_crystal_density_diffrn 1.233
_exptl_crystal_density_method 'not measured'
_exptl_crystal_description plate
_exptl_crystal_F_000 432
_exptl_crystal_size_max 0.38
_exptl_crystal_size_mid 0.10
_exptl_crystal_size_min 0.06
_refine_diff_density_max 0.704
_refine_diff_density_min -0.291
_refine_diff_density_rms 0.049
_refine_ls_extinction_method none
_refine_ls_goodness_of_fit_ref 1.045
_refine_ls_hydrogen_treatment mixed
_refine_ls_matrix_type full
_refine_ls_number_parameters 140
_refine_ls_number_reflns 2158
_refine_ls_number_restraints 0
_refine_ls_restrained_S_all 1.045
_refine_ls_R_factor_all 0.0986
_refine_ls_R_factor_gt 0.0680
_refine_ls_shift/su_max 0.000
_refine_ls_shift/su_mean 0.000
_refine_ls_structure_factor_coef Fsqd
_refine_ls_weighting_details 'calc w=1/[\s^2^(Fo^2^)+(0.0971P)^2^+0.3313P] where P=(Fo^2^+2Fc^2^)/3'
_refine_ls_weighting_scheme calc
_refine_ls_wR_factor_gt 0.1753
_refine_ls_wR_factor_ref 0.1966
_reflns_number_gt 1422
_reflns_number_total 2158
_reflns_threshold_expression >2sigma(I)
_cod_data_source_file jo070277isi20070209_033659.cif
_cod_data_source_block dbr7aa
_cod_original_sg_symbol_H-M 'P 21/n'
_cod_database_code 4023968

loop_
_symmetry_equiv_pos_as_xyz
'x, y, z'
'-x+1/2, y+1/2, -z+1/2'
'-x, -y, -z'
'x-1/2, -y-1/2, z-1/2'

loop_
_atom_site_label
_atom_site_type_symbol
_atom_site_fract_x
_atom_site_fract_y
_atom_site_fract_z
_atom_site_U_iso_or_equiv
_atom_site_adp_type
_atom_site_occupancy
_atom_site_symmetry_multiplicity
_atom_site_calc_flag
_atom_site_refinement_flags
_atom_site_disorder_assembly
_atom_site_disorder_group
O1 O -0.0569(3) 0.6893(3) 0.05764(9) 0.0560(6) Uani 1 1 d . . .
O2 O 0.5879(3) 0.7271(4) 0.01048(13) 0.0864(8) Uani 1 1 d . . .
C1 C 0.0811(3) 0.7200(3) 0.01554(11) 0.0385(6) Uani 1 1 d . . .
C2 C 0.0167(4) 0.7764(4) -0.05122(12) 0.0473(7) Uani 1 1 d . . .
H2A H -0.0230 0.8983 -0.0501 0.057 Uiso 1 1 calc R . .
H2B H -0.0939 0.7069 -0.0658 0.057 Uiso 1 1 calc R . .
C3 C 0.1726(5) 0.7561(6) -0.09860(15) 0.0813(11) Uani 1 1 d . . .
H3A H 0.1793 0.6339 -0.1115 0.098 Uiso 1 1 calc R . .
H3B H 0.1387 0.8243 -0.1372 0.098 Uiso 1 1 calc R . .
C4 C 0.3630(4) 0.8116(5) -0.07310(15) 0.0721(9) Uani 1 1 d . . .
H4A H 0.3666 0.9388 -0.0718 0.087 Uiso 1 1 calc R . .
H4B H 0.4587 0.7731 -0.1029 0.087 Uiso 1 1 calc R . .
C5 C 0.4163(4) 0.7430(4) -0.00717(15) 0.0537(7) Uani 1 1 d . . .
C6 C 0.2672(3) 0.6995(3) 0.03621(11) 0.0410(6) Uani 1 1 d . . .
C7 C 0.3251(4) 0.6362(4) 0.10359(12) 0.0532(7) Uani 1 1 d . . .
H7A H 0.4323 0.5557 0.1007 0.064 Uiso 1 1 calc R . .
H7B H 0.2184 0.5714 0.1207 0.064 Uiso 1 1 calc R . .
C8 C 0.3823(4) 0.7808(3) 0.15104(11) 0.0457(6) Uani 1 1 d . . .
C9 C 0.5673(4) 0.7899(4) 0.17980(13) 0.0572(7) Uani 1 1 d . . .
H9 H 0.6589 0.7074 0.1689 0.069 Uiso 1 1 calc R . .
C10 C 0.6164(4) 0.9196(5) 0.22424(14) 0.0676(9) Uani 1 1 d . . .
H10 H 0.7405 0.9240 0.2430 0.081 Uiso 1 1 calc R . .
C11 C 0.4825(5) 1.0423(4) 0.24085(14) 0.0692(9) Uani 1 1 d . . .
H11 H 0.5148 1.1283 0.2715 0.083 Uiso 1 1 calc R . .
C12 C 0.2999(4) 1.0370(4) 0.21184(13) 0.0644(8) Uani 1 1 d . . .
H12 H 0.2096 1.1214 0.2222 0.077 Uiso 1 1 calc R . .
C13 C 0.2511(4) 0.9078(4) 0.16782(12) 0.0521(7) Uani 1 1 d . . .
H13 H 0.1273 0.9054 0.1488 0.063 Uiso 1 1 calc R . .
H1 H -0.171(5) 0.702(5) 0.0391(16) 0.084(11) Uiso 1 1 d . . .

loop_
_atom_site_aniso_label
_atom_site_aniso_U_11
_atom_site_aniso_U_22
_atom_site_aniso_U_33
_atom_site_aniso_U_23
_atom_site_aniso_U_13
_atom_site_aniso_U_12
O1 0.0349(10) 0.0785(14) 0.0548(11) 0.0040(10) 0.0046(8) -0.0089(9)
O2 0.0286(10) 0.119(2) 0.1111(18) -0.0301(15) -0.0013(11) 0.0020(11)
C1 0.0327(11) 0.0378(13) 0.0450(13) -0.0042(10) 0.0014(10) -0.0047(10)
C2 0.0412(14) 0.0538(16) 0.0460(14) -0.0039(11) -0.0069(11) 0.0006(11)
C3 0.068(2) 0.121(3) 0.0554(19) 0.0103(18) 0.0031(16) -0.009(2)
C4 0.0575(18) 0.092(2) 0.068(2) 0.0033(18) 0.0210(15) -0.0076(17)
C5 0.0313(13) 0.0593(18) 0.0706(18) -0.0189(14) 0.0021(12) -0.0020(11)
C6 0.0327(12) 0.0405(14) 0.0491(14) -0.0080(11) -0.0043(10) 0.0006(10)
C7 0.0520(15) 0.0454(15) 0.0605(16) -0.0012(12) -0.0151(12) 0.0052(12)
C8 0.0463(14) 0.0487(15) 0.0412(13) 0.0047(11) -0.0078(11) -0.0013(12)
C9 0.0485(15) 0.0689(19) 0.0529(15) -0.0032(14) -0.0107(12) 0.0023(13)
C10 0.0534(17) 0.092(2) 0.0562(17) -0.0070(16) -0.0117(13) -0.0094(17)
C11 0.076(2) 0.079(2) 0.0522(17) -0.0186(15) -0.0034(15) -0.0137(18)
C12 0.0645(18) 0.072(2) 0.0567(17) -0.0123(15) 0.0039(14) 0.0073(15)
C13 0.0460(14) 0.0612(17) 0.0483(15) 0.0010(13) -0.0076(11) 0.0033(13)

loop_
_atom_type_symbol
_atom_type_description
_atom_type_scat_dispersion_real
_atom_type_scat_dispersion_imag
_atom_type_scat_source
C C 0.0033 0.0000 'International Tables Vol C Tables 4.2.6.8 and 6.1.1.4'
H H 0.0000 0.0000 'International Tables Vol C Tables 4.2.6.8 and 6.1.1.4'
O O 0.0106 0.0000 'International Tables Vol C Tables 4.2.6.8 and 6.1.1.4'

loop_
_geom_angle_atom_site_label_1
_geom_angle_atom_site_label_2
_geom_angle_atom_site_label_3
_geom_angle
_geom_angle_site_symmetry_1
_geom_angle_site_symmetry_3
_geom_angle_publ_flag
C1 O1 H1 111(2) . . ?
O1 C1 C6 118.6(2) . . ?
O1 C1 C2 116.9(2) . . ?
C6 C1 C2 124.6(2) . . ?
C1 C2 C3 112.0(2) . . ?
C1 C2 H2A 109.2 . . ?
C3 C2 H2A 109.2 . . ?
C1 C2 H2B 109.2 . . ?
C3 C2 H2B 109.2 . . ?
H2A C2 H2B 107.9 . . ?
C4 C3 C2 113.9(3) . . ?
C4 C3 H3A 108.8 . . ?
C2 C3 H3A 108.8 . . ?
C4 C3 H3B 108.8 . . ?
C2 C3 H3B 108.8 . . ?
H3A C3 H3B 107.7 . . ?
C3 C4 C5 114.2(3) . . ?
C3 C4 H4A 108.7 . . ?
C5 C4 H4A 108.7 . . ?
C3 C4 H4B 108.7 . . ?
C5 C4 H4B 108.7 . . ?
H4A C4 H4B 107.6 . . ?
O2 C5 C6 120.5(3) . . ?
O2 C5 C4 120.0(3) . . ?
C6 C5 C4 119.5(2) . . ?
C1 C6 C5 119.0(2) . . ?
C1 C6 C7 122.6(2) . . ?
C5 C6 C7 118.4(2) . . ?
C6 C7 C8 114.4(2) . . ?
C6 C7 H7A 108.7 . . ?
C8 C7 H7A 108.7 . . ?
C6 C7 H7B 108.7 . . ?
C8 C7 H7B 108.7 . . ?
H7A C7 H7B 107.6 . . ?
C13 C8 C9 117.7(2) . . ?
C13 C8 C7 120.9(2) . . ?
C9 C8 C7 121.4(2) . . ?
C10 C9 C8 120.9(3) . . ?
C10 C9 H9 119.5 . . ?
C8 C9 H9 119.5 . . ?
C11 C10 C9 120.2(3) . . ?
C11 C10 H10 119.9 . . ?
C9 C10 H10 119.9 . . ?
C10 C11 C12 119.6(3) . . ?
C10 C11 H11 120.2 . . ?
C12 C11 H11 120.2 . . ?
C13 C12 C11 120.2(3) . . ?
C13 C12 H12 119.9 . . ?
C11 C12 H12 119.9 . . ?
C12 C13 C8 121.4(3) . . ?
C12 C13 H13 119.3 . . ?
C8 C13 H13 119.3 . . ?

loop_
_geom_bond_atom_site_label_1
_geom_bond_atom_site_label_2
_geom_bond_distance
_geom_bond_site_symmetry_2
_geom_bond_publ_flag
O1 C1 1.343(3) . ?
O1 H1 0.87(4) . ?
O2 C5 1.238(3) . ?
C1 C6 1.353(3) . ?
C1 C2 1.489(3) . ?
C2 C3 1.499(4) . ?
C2 H2A 0.9700 . ?
C2 H2B 0.9700 . ?
C3 C4 1.465(4) . ?
C3 H3A 0.9700 . ?
C3 H3B 0.9700 . ?
C4 C5 1.486(4) . ?
C4 H4A 0.9700 . ?
C4 H4B 0.9700 . ?
C5 C6 1.437(4) . ?
C6 C7 1.506(3) . ?
C7 C8 1.514(4) . ?
C7 H7A 0.9700 . ?
C7 H7B 0.9700 . ?
C8 C13 1.385(4) . ?
C8 C9 1.393(4) . ?
C9 C10 1.379(4) . ?
C9 H9 0.9300 . ?
C10 C11 1.374(4) . ?
C10 H10 0.9300 . ?
C11 C12 1.380(4) . ?
C11 H11 0.9300 . ?
C12 C13 1.371(4) . ?
C12 H12 0.9300 . ?
C13 H13 0.9300 . ?

loop_
_cod_related_entry_id
_cod_related_entry_database
_cod_related_entry_code
1 ChemSpider 30658817
